data_7131295
loop_
_publ_author_name
'Baranov, Andrey Yu'
'Rakhmanova, Mariana I.'
'Hei, Xiuze'
'Samsonenko, Denis G.'
'Stass, Dmitri V.'
'Bagryanskaya, Irina Yu'
'Ryzhikov, Maxim R.'
'Fedin, Vladimir P.'
'Li, Jing'
'Artem'ev, Alexander V.'

_publ_section_title
;
 A new subclass of copper(I) hybrid emitters showing TADF with near-unity
 quantum yields and a strong solvatochromic effect.
;
_journal_issue 20
_journal_name_full 'Chemical communications (Cambridge, England)'
_journal_page_first 2923
_journal_page_last 2926
_journal_paper_doi 10.1039/d3cc00119a
_journal_volume 59
_journal_year 2023
_chemical_formula_moiety 'C53 H45 Cu2 I2 N4 P3'
_chemical_formula_sum 'C53 H45 Cu2 I2 N4 P3'
_chemical_formula_weight 1211.72
_chemical_name_systematic
'Di-nuclear complex of copper(I) iodide with tris(2-pyridyl)  phosphine and triphenylphosphine (acetonitrile solvate)'
_space_group_crystal_system monoclinic
_space_group_IT_number 14
_space_group_name_Hall '-P 2yn'
_space_group_name_H-M_alt 'P 1 21/n 1'
_atom_sites_solution_hydrogens geom
_audit_creation_method SHELXL-2014/7
_audit_update_record
;
2020-11-25 deposited with the CCDC.	2023-02-01 downloaded from the CCDC.
;
_cell_angle_alpha 90
_cell_angle_beta 118.060(3)
_cell_angle_gamma 90
_cell_formula_units_Z 4
_cell_length_a 19.3560(15)
_cell_length_b 14.3616(12)
_cell_length_c 20.5605(18)
_cell_measurement_reflns_used 9986
_cell_measurement_temperature 296(2)
_cell_measurement_theta_max 25.00
_cell_measurement_theta_min 2.44
_cell_volume 5043.6(7)
_computing_cell_refinement 'Bruker SAINT'
_computing_data_collection 'Bruker APEX2'
_computing_data_reduction 'Bruker SAINT'
_computing_molecular_graphics 'Bruker SHELXTL'
_computing_publication_material 'Bruker SHELXTL'
_computing_structure_refinement 'SHELXL-2014/7 (Sheldrick, 2014)'
_computing_structure_solution 'SHELXS-97 (Sheldrick, 2008)'
_diffrn_ambient_temperature 296(2)
_diffrn_measured_fraction_theta_full 0.994
_diffrn_measured_fraction_theta_max 0.994
_diffrn_measurement_device_type 'Bruker APEX-II CCD'
_diffrn_measurement_method '\f and \w scans'
_diffrn_radiation_type MoK\a
_diffrn_radiation_wavelength 0.71073
_diffrn_reflns_av_R_equivalents 0.0447
_diffrn_reflns_av_unetI/netI 0.0273
_diffrn_reflns_Laue_measured_fraction_full 0.994
_diffrn_reflns_Laue_measured_fraction_max 0.994
_diffrn_reflns_limit_h_max 23
_diffrn_reflns_limit_h_min -23
_diffrn_reflns_limit_k_max 17
_diffrn_reflns_limit_k_min -17
_diffrn_reflns_limit_l_max 24
_diffrn_reflns_limit_l_min -24
_diffrn_reflns_number 73506
_diffrn_reflns_point_group_measured_fraction_full 0.994
_diffrn_reflns_point_group_measured_fraction_max 0.994
_diffrn_reflns_theta_full 25.063
_diffrn_reflns_theta_max 25.063
_diffrn_reflns_theta_min 1.853
_diffrn_source 'sealed tube'
_exptl_absorpt_coefficient_mu 2.202
_exptl_absorpt_correction_T_max 0.7452
_exptl_absorpt_correction_T_min 0.5240
_exptl_absorpt_correction_type multi-scan
_exptl_absorpt_process_details SADABS
_exptl_crystal_colour green
_exptl_crystal_density_diffrn 1.596
_exptl_crystal_density_method 'not measured'
_exptl_crystal_description prism
_exptl_crystal_F_000 2400
_exptl_crystal_size_max 0.500
_exptl_crystal_size_mid 0.200
_exptl_crystal_size_min 0.100
_refine_diff_density_max 0.874
_refine_diff_density_min -0.669
_refine_diff_density_rms 0.095
_refine_ls_extinction_method none
_refine_ls_goodness_of_fit_ref 1.068
_refine_ls_hydrogen_treatment constr
_refine_ls_matrix_type full
_refine_ls_number_parameters 578
_refine_ls_number_reflns 8894
_refine_ls_number_restraints 0
_refine_ls_restrained_S_all 1.068
_refine_ls_R_factor_all 0.0680
_refine_ls_R_factor_gt 0.0388
_refine_ls_shift/su_max 0.005
_refine_ls_shift/su_mean 0.000
_refine_ls_structure_factor_coef Fsqd
_refine_ls_weighting_details 'w=1/[\s^2^(Fo^2^)+(0.0307P)^2^+19.7176P] where P=(Fo^2^+2Fc^2^)/3'
_refine_ls_weighting_scheme calc
_refine_ls_wR_factor_gt 0.0828
_refine_ls_wR_factor_ref 0.1053
_reflns_Friedel_coverage 0.000
_reflns_number_gt 6585
_reflns_number_total 8894
_reflns_threshold_expression 'I > 2\s(I)'
_cod_data_source_file d3cc00119a2.cif
_cod_data_source_block e1
_cod_depositor_comments 'Adding full bibliography for 7131292--7131295.cif.'
_cod_original_sg_symbol_H-M 'P 21/n'
_cod_database_code 7131295
_shelx_shelxl_version_number 2014/7
_shelx_space_group_comment
;
The symmetry employed for this shelxl refinement is uniquely defined
by the following loop, which should always be used as a source of
symmetry information in preference to the above space-group names.
They are only intended as comments.
;
_shelx_estimated_absorpt_t_min 0.406
_shelx_estimated_absorpt_t_max 0.810

loop_
_space_group_symop_operation_xyz
'x, y, z'
'-x+1/2, y+1/2, -z+1/2'
'-x, -y, -z'
'x-1/2, -y-1/2, z-1/2'

loop_
_atom_site_label
_atom_site_type_symbol
_atom_site_fract_x
_atom_site_fract_y
_atom_site_fract_z
_atom_site_U_iso_or_equiv
_atom_site_adp_type
_atom_site_occupancy
_atom_site_site_symmetry_order
_atom_site_calc_flag
_atom_site_refinement_flags_posn
_atom_site_refinement_flags_adp
_atom_site_refinement_flags_occupancy
_atom_site_disorder_assembly
_atom_site_disorder_group
I1 I 0.91631(2) 0.88139(3) 0.64649(2) 0.05247(12) Uani 1 1 d . . . . .
I2 I 0.87152(3) 1.18064(3) 0.64614(2) 0.05628(13) Uani 1 1 d . . . . .
Cu2 Cu 0.65645(4) 1.00795(5) 0.30138(3) 0.04350(17) Uani 1 1 d . . . . .
Cu1 Cu 0.80510(4) 1.01353(4) 0.60626(3) 0.03771(16) Uani 1 1 d . . . . .
P1 P 0.74633(7) 1.00694(8) 0.48090(7) 0.0316(3) Uani 1 1 d . . . . .
P2 P 0.73327(8) 0.97388(9) 0.66463(7) 0.0358(3) Uani 1 1 d . . . . .
P3 P 0.59892(9) 1.00495(10) 0.18176(7) 0.0413(3) Uani 1 1 d . . . . .
N1 N 0.7709(3) 1.0504(3) 0.3624(2) 0.0424(10) Uani 1 1 d . . . . .
N2 N 0.6733(3) 0.8875(3) 0.3610(2) 0.0440(11) Uani 1 1 d . . . . .
N3 N 0.6169(2) 1.0858(3) 0.3607(2) 0.0410(10) Uani 1 1 d . . . . .
C51 C 0.6625(3) 1.0869(3) 0.4345(3) 0.0361(11) Uani 1 1 d . . . . .
N1S N 0.6351(7) 0.4765(9) 0.4267(6) 0.169(5) Uani 1 1 d . . . . .
C1 C 0.6793(3) 0.8663(4) 0.6251(3) 0.0402(12) Uani 1 1 d . . . . .
C2 C 0.6113(4) 0.8685(4) 0.5586(3) 0.0531(15) Uani 1 1 d . . . . .
H2A H 0.5906 0.9254 0.5365 0.064 Uiso 1 1 calc R U . . .
C3 C 0.5737(4) 0.7866(5) 0.5244(4) 0.0678(19) Uani 1 1 d . . . . .
H3A H 0.5278 0.7892 0.4798 0.081 Uiso 1 1 calc R U . . .
C4 C 0.6035(5) 0.7024(5) 0.5557(4) 0.076(2) Uani 1 1 d . . . . .
H4A H 0.5776 0.6478 0.5327 0.092 Uiso 1 1 calc R U . . .
C5 C 0.6709(5) 0.6984(4) 0.6205(4) 0.071(2) Uani 1 1 d . . . . .
H5A H 0.6915 0.6409 0.6416 0.085 Uiso 1 1 calc R U . . .
C6 C 0.7095(4) 0.7798(4) 0.6554(3) 0.0550(15) Uani 1 1 d . . . . .
H6A H 0.7559 0.7763 0.6995 0.066 Uiso 1 1 calc R U . . .
C7 C 0.6573(3) 1.0512(4) 0.6650(3) 0.0397(12) Uani 1 1 d . . . . .
C8 C 0.5922(4) 1.0188(4) 0.6687(4) 0.0599(17) Uani 1 1 d . . . . .
H8A H 0.5831 0.9551 0.6667 0.072 Uiso 1 1 calc R U . . .
C9 C 0.5403(4) 1.0790(5) 0.6751(4) 0.072(2) Uani 1 1 d . . . . .
H9A H 0.4965 1.0556 0.6771 0.086 Uiso 1 1 calc R U . . .
C10 C 0.5531(4) 1.1733(5) 0.6785(4) 0.0618(17) Uani 1 1 d . . . . .
H10A H 0.5185 1.2140 0.6836 0.074 Uiso 1 1 calc R U . . .
C11 C 0.6171(3) 1.2068(4) 0.6745(3) 0.0497(14) Uani 1 1 d . . . . .
H11A H 0.6255 1.2707 0.6759 0.060 Uiso 1 1 calc R U . . .
C12 C 0.6695(3) 1.1464(4) 0.6683(3) 0.0435(13) Uani 1 1 d . . . . .
H12A H 0.7132 1.1700 0.6664 0.052 Uiso 1 1 calc R U . . .
C13 C 0.7925(3) 0.9518(3) 0.7633(3) 0.0380(11) Uani 1 1 d . . . . .
C14 C 0.7622(4) 0.9130(4) 0.8069(3) 0.0521(15) Uani 1 1 d . . . . .
H14A H 0.7104 0.8931 0.7853 0.062 Uiso 1 1 calc R U . . .
C15 C 0.8092(4) 0.9041(5) 0.8821(3) 0.0614(18) Uani 1 1 d . . . . .
H15A H 0.7882 0.8789 0.9106 0.074 Uiso 1 1 calc R U . . .
C16 C 0.8853(4) 0.9313(5) 0.9152(3) 0.0642(18) Uani 1 1 d . . . . .
H16A H 0.9159 0.9250 0.9659 0.077 Uiso 1 1 calc R U . . .
C17 C 0.9167(4) 0.9683(4) 0.8731(3) 0.0580(16) Uani 1 1 d . . . . .
H17A H 0.9690 0.9864 0.8953 0.070 Uiso 1 1 calc R U . . .
C18 C 0.8704(3) 0.9786(4) 0.7975(3) 0.0466(13) Uani 1 1 d . . . . .
H18A H 0.8920 1.0039 0.7695 0.056 Uiso 1 1 calc R U . . .
C19 C 0.8068(3) 1.0417(3) 0.4365(3) 0.0358(11) Uani 1 1 d . . . . .
C20 C 0.6498(4) 0.8040(4) 0.3302(3) 0.0603(17) Uani 1 1 d . . . . .
H20A H 0.6261 0.7998 0.2791 0.072 Uiso 1 1 calc R U . . .
C21 C 0.6584(4) 0.7243(4) 0.3693(3) 0.0611(17) Uani 1 1 d . . . . .
H21A H 0.6403 0.6677 0.3453 0.073 Uiso 1 1 calc R U . . .
C22 C 0.6939(4) 0.7292(4) 0.4441(3) 0.0537(15) Uani 1 1 d . . . . .
H22A H 0.7003 0.6759 0.4721 0.064 Uiso 1 1 calc R U . . .
C23 C 0.7206(3) 0.8152(4) 0.4786(3) 0.0442(13) Uani 1 1 d . . . . .
H23A H 0.7458 0.8200 0.5297 0.053 Uiso 1 1 calc R U . . .
C24 C 0.7088(3) 0.8932(3) 0.4352(3) 0.0351(11) Uani 1 1 d . . . . .
C25 C 0.4932(3) 0.9874(3) 0.1422(3) 0.0417(12) Uani 1 1 d . . . . .
C26 C 0.4408(4) 1.0598(5) 0.1137(4) 0.0701(19) Uani 1 1 d . . . . .
H26A H 0.4586 1.1188 0.1101 0.084 Uiso 1 1 calc R U . . .
C27 C 0.3623(4) 1.0458(5) 0.0903(5) 0.084(2) Uani 1 1 d . . . . .
H27A H 0.3277 1.0953 0.0701 0.101 Uiso 1 1 calc R U . . .
C28 C 0.3341(4) 0.9602(4) 0.0961(4) 0.0597(16) Uani 1 1 d . . . . .
H28A H 0.2809 0.9513 0.0801 0.072 Uiso 1 1 calc R U . . .
C29 C 0.3854(4) 0.8893(5) 0.1256(4) 0.0700(19) Uani 1 1 d . . . . .
H29A H 0.3675 0.8315 0.1317 0.084 Uiso 1 1 calc R U . . .
C30 C 0.4650(4) 0.9013(4) 0.1472(4) 0.0605(17) Uani 1 1 d . . . . .
H30A H 0.4989 0.8509 0.1650 0.073 Uiso 1 1 calc R U . . .
C31 C 0.6329(3) 0.9141(4) 0.1414(3) 0.0468(13) Uani 1 1 d . . . . .
C32 C 0.5880(4) 0.8764(5) 0.0721(3) 0.0646(18) Uani 1 1 d . . . . .
H32A H 0.5361 0.8949 0.0447 0.078 Uiso 1 1 calc R U . . .
C33 C 0.6184(5) 0.8124(5) 0.0429(4) 0.072(2) Uani 1 1 d . . . . .
H33A H 0.5867 0.7867 -0.0033 0.087 Uiso 1 1 calc R U . . .
C34 C 0.6946(5) 0.7865(5) 0.0814(5) 0.078(2) Uani 1 1 d . . . . .
H34A H 0.7158 0.7459 0.0603 0.093 Uiso 1 1 calc R U . . .
C35 C 0.7402(5) 0.8196(5) 0.1507(5) 0.091(3) Uani 1 1 d . . . . .
H35A H 0.7919 0.8001 0.1777 0.109 Uiso 1 1 calc R U . . .
C36 C 0.7085(4) 0.8836(5) 0.1811(4) 0.074(2) Uani 1 1 d . . . . .
H36A H 0.7393 0.9056 0.2288 0.089 Uiso 1 1 calc R U . . .
C37 C 0.6089(3) 1.1128(4) 0.1393(3) 0.0451(13) Uani 1 1 d . . . . .
C38 C 0.6180(4) 1.1165(4) 0.0766(3) 0.0554(15) Uani 1 1 d . . . . .
H38A H 0.6208 1.0615 0.0541 0.066 Uiso 1 1 calc R U . . .
C39 C 0.6231(4) 1.2014(5) 0.0471(4) 0.071(2) Uani 1 1 d . . . . .
H39A H 0.6285 1.2027 0.0045 0.085 Uiso 1 1 calc R U . . .
C40 C 0.6202(4) 1.2827(5) 0.0793(4) 0.0653(18) Uani 1 1 d . . . . .
H40A H 0.6240 1.3393 0.0591 0.078 Uiso 1 1 calc R U . . .
C41 C 0.6119(5) 1.2808(5) 0.1411(5) 0.089(3) Uani 1 1 d . . . . .
H41A H 0.6093 1.3362 0.1633 0.107 Uiso 1 1 calc R U . . .
C42 C 0.6073(5) 1.1965(5) 0.1709(4) 0.084(2) Uani 1 1 d . . . . .
H42A H 0.6030 1.1963 0.2141 0.100 Uiso 1 1 calc R U . . .
C43 C 0.6480(3) 1.1488(4) 0.4783(3) 0.0501(14) Uani 1 1 d . . . . .
H43A H 0.6796 1.1483 0.5292 0.060 Uiso 1 1 calc R U . . .
C44 C 0.5868(4) 1.2116(5) 0.4466(4) 0.0627(17) Uani 1 1 d . . . . .
H44A H 0.5783 1.2554 0.4754 0.075 Uiso 1 1 calc R U . . .
C45 C 0.5389(4) 1.2078(4) 0.3720(4) 0.0606(17) Uani 1 1 d . . . . .
H45A H 0.4958 1.2471 0.3494 0.073 Uiso 1 1 calc R U . . .
C46 C 0.5560(3) 1.1448(4) 0.3313(3) 0.0511(14) Uani 1 1 d . . . . .
H46A H 0.5235 1.1430 0.2806 0.061 Uiso 1 1 calc R U . . .
C47 C 0.8152(4) 1.0778(4) 0.3314(3) 0.0541(15) Uani 1 1 d . . . . .
H47A H 0.7913 1.0855 0.2805 0.065 Uiso 1 1 calc R U . . .
C48 C 0.8933(4) 1.0948(5) 0.3710(4) 0.0620(17) Uani 1 1 d . . . . .
H48A H 0.9218 1.1134 0.3474 0.074 Uiso 1 1 calc R U . . .
C49 C 0.9296(3) 1.0844(4) 0.4458(4) 0.0568(16) Uani 1 1 d . . . . .
H49A H 0.9832 1.0946 0.4735 0.068 Uiso 1 1 calc R U . . .
C50 C 0.8855(3) 1.0585(4) 0.4797(3) 0.0442(13) Uani 1 1 d . . . . .
H50A H 0.9086 1.0526 0.5307 0.053 Uiso 1 1 calc R U . . .
C2S C 0.6078(6) 0.4626(6) 0.3668(6) 0.093(3) Uani 1 1 d . . . . .
C1S C 0.5733(6) 0.4467(7) 0.2884(5) 0.117(3) Uani 1 1 d . . . . .
H1S H 0.5421 0.4996 0.2626 0.175 Uiso 1 1 calc R U . . .
H2S H 0.5408 0.3922 0.2757 0.175 Uiso 1 1 calc R U . . .
H3S H 0.6140 0.4377 0.2749 0.175 Uiso 1 1 calc R U . . .

loop_
_atom_site_aniso_label
_atom_site_aniso_U_11
_atom_site_aniso_U_22
_atom_site_aniso_U_33
_atom_site_aniso_U_23
_atom_site_aniso_U_13
_atom_site_aniso_U_12
I1 0.0498(2) 0.0463(2) 0.0628(3) 0.00036(18) 0.0277(2) 0.00600(17)
I2 0.0637(3) 0.0397(2) 0.0627(3) -0.00412(18) 0.0275(2) -0.01213(18)
Cu2 0.0514(4) 0.0481(4) 0.0275(3) -0.0006(3) 0.0156(3) -0.0011(3)
Cu1 0.0431(4) 0.0390(3) 0.0320(3) 0.0003(3) 0.0184(3) -0.0041(3)
P1 0.0353(7) 0.0328(6) 0.0274(6) -0.0009(5) 0.0154(6) -0.0022(5)
P2 0.0394(8) 0.0362(7) 0.0346(7) 0.0001(5) 0.0199(6) -0.0016(6)
P3 0.0498(9) 0.0428(8) 0.0269(7) -0.0006(6) 0.0142(6) 0.0010(6)
N1 0.047(3) 0.049(3) 0.036(2) -0.001(2) 0.023(2) -0.002(2)
N2 0.052(3) 0.041(3) 0.032(2) -0.0035(19) 0.014(2) 0.001(2)
N3 0.039(3) 0.048(3) 0.036(2) 0.002(2) 0.017(2) 0.005(2)
C51 0.039(3) 0.034(3) 0.039(3) -0.002(2) 0.021(2) -0.002(2)
N1S 0.189(11) 0.230(13) 0.102(7) -0.004(8) 0.081(8) -0.007(9)
C1 0.048(3) 0.042(3) 0.040(3) -0.003(2) 0.028(3) -0.004(2)
C2 0.053(4) 0.061(4) 0.044(3) -0.001(3) 0.022(3) -0.004(3)
C3 0.057(4) 0.090(5) 0.054(4) -0.019(4) 0.024(3) -0.022(4)
C4 0.088(6) 0.066(5) 0.084(6) -0.027(4) 0.048(5) -0.035(4)
C5 0.100(6) 0.041(4) 0.077(5) -0.004(3) 0.048(5) -0.011(4)
C6 0.074(4) 0.041(3) 0.053(4) 0.000(3) 0.033(3) -0.007(3)
C7 0.037(3) 0.042(3) 0.039(3) 0.003(2) 0.017(2) 0.005(2)
C8 0.057(4) 0.045(3) 0.094(5) -0.010(3) 0.049(4) -0.007(3)
C9 0.058(4) 0.062(4) 0.114(6) -0.007(4) 0.055(4) -0.005(3)
C10 0.052(4) 0.060(4) 0.077(5) -0.005(3) 0.032(4) 0.011(3)
C11 0.050(4) 0.038(3) 0.056(4) -0.002(3) 0.021(3) 0.003(3)
C12 0.042(3) 0.048(3) 0.041(3) 0.001(2) 0.021(3) -0.003(2)
C13 0.046(3) 0.035(3) 0.036(3) 0.001(2) 0.022(2) 0.003(2)
C14 0.055(4) 0.063(4) 0.051(4) 0.009(3) 0.036(3) 0.010(3)
C15 0.083(5) 0.072(4) 0.047(4) 0.014(3) 0.046(4) 0.024(4)
C16 0.083(5) 0.068(4) 0.038(3) 0.002(3) 0.026(4) 0.016(4)
C17 0.056(4) 0.063(4) 0.042(3) -0.004(3) 0.012(3) -0.004(3)
C18 0.051(4) 0.049(3) 0.036(3) -0.004(2) 0.018(3) -0.003(3)
C19 0.041(3) 0.032(3) 0.040(3) -0.004(2) 0.023(2) -0.001(2)
C20 0.078(5) 0.045(3) 0.050(4) -0.013(3) 0.024(3) -0.008(3)
C21 0.073(4) 0.042(3) 0.054(4) -0.012(3) 0.017(3) -0.012(3)
C22 0.066(4) 0.037(3) 0.059(4) 0.002(3) 0.030(3) -0.007(3)
C23 0.054(3) 0.040(3) 0.040(3) 0.003(2) 0.024(3) -0.001(3)
C24 0.036(3) 0.033(3) 0.039(3) -0.002(2) 0.020(2) -0.002(2)
C25 0.058(4) 0.037(3) 0.029(3) -0.002(2) 0.020(3) -0.003(2)
C26 0.068(5) 0.049(4) 0.099(5) 0.025(4) 0.043(4) 0.011(3)
C27 0.058(5) 0.066(5) 0.133(7) 0.030(5) 0.050(5) 0.015(4)
C28 0.056(4) 0.060(4) 0.072(4) -0.006(3) 0.038(4) 0.003(3)
C29 0.067(5) 0.053(4) 0.085(5) 0.011(4) 0.032(4) -0.009(3)
C30 0.055(4) 0.040(3) 0.073(4) 0.010(3) 0.019(3) 0.003(3)
C31 0.055(4) 0.046(3) 0.038(3) -0.001(2) 0.021(3) 0.003(3)
C32 0.076(5) 0.065(4) 0.041(3) -0.007(3) 0.017(3) 0.013(3)
C33 0.111(7) 0.054(4) 0.053(4) -0.010(3) 0.039(4) 0.007(4)
C34 0.113(7) 0.045(4) 0.104(6) -0.009(4) 0.075(6) 0.002(4)
C35 0.066(5) 0.074(5) 0.129(8) -0.026(5) 0.042(5) 0.006(4)
C36 0.056(4) 0.072(5) 0.078(5) -0.024(4) 0.018(4) 0.002(4)
C37 0.048(3) 0.051(3) 0.031(3) -0.002(2) 0.014(3) -0.004(3)
C38 0.061(4) 0.063(4) 0.051(4) -0.007(3) 0.033(3) -0.017(3)
C39 0.080(5) 0.085(5) 0.057(4) 0.000(4) 0.040(4) -0.026(4)
C40 0.065(4) 0.065(4) 0.061(4) 0.018(3) 0.025(4) -0.009(3)
C41 0.151(8) 0.043(4) 0.094(6) 0.005(4) 0.075(6) -0.001(4)
C42 0.158(8) 0.053(4) 0.070(5) -0.003(3) 0.078(5) -0.009(4)
C43 0.053(4) 0.053(3) 0.049(3) -0.004(3) 0.028(3) 0.004(3)
C44 0.061(4) 0.062(4) 0.069(4) -0.015(3) 0.034(4) 0.010(3)
C45 0.047(4) 0.056(4) 0.074(5) 0.003(3) 0.024(3) 0.012(3)
C46 0.048(3) 0.061(4) 0.044(3) 0.009(3) 0.022(3) 0.006(3)
C47 0.052(4) 0.076(4) 0.045(3) -0.001(3) 0.032(3) -0.006(3)
C48 0.058(4) 0.078(5) 0.071(5) 0.000(4) 0.047(4) -0.004(3)
C49 0.038(3) 0.061(4) 0.077(5) 0.002(3) 0.032(3) -0.002(3)
C50 0.043(3) 0.046(3) 0.044(3) 0.004(2) 0.020(3) -0.001(2)
C2S 0.099(7) 0.091(6) 0.098(7) 0.021(6) 0.053(6) 0.010(5)
C1S 0.097(7) 0.128(8) 0.101(7) 0.006(6) 0.027(6) 0.014(6)

loop_
_atom_type_symbol
_atom_type_description
_atom_type_scat_dispersion_real
_atom_type_scat_dispersion_imag
_atom_type_scat_source
C C 0.0033 0.0016 'International Tables Vol C Tables 4.2.6.8 and 6.1.1.4'
N N 0.0061 0.0033 'International Tables Vol C Tables 4.2.6.8 and 6.1.1.4'
P P 0.1023 0.0942 'International Tables Vol C Tables 4.2.6.8 and 6.1.1.4'
Cu Cu 0.3201 1.2651 'International Tables Vol C Tables 4.2.6.8 and 6.1.1.4'
I I -0.4742 1.8119 'International Tables Vol C Tables 4.2.6.8 and 6.1.1.4'
H H 0.0000 0.0000 'International Tables Vol C Tables 4.2.6.8 and 6.1.1.4'

loop_
_geom_angle_atom_site_label_1
_geom_angle_atom_site_label_2
_geom_angle_atom_site_label_3
_geom_angle
_geom_angle_site_symmetry_1
_geom_angle_site_symmetry_3
_geom_angle_publ_flag
N3 Cu2 N2 95.92(17) . . ?
N3 Cu2 N1 94.14(17) . . ?
N2 Cu2 N1 93.58(18) . . ?
N3 Cu2 P3 123.26(13) . . ?
N2 Cu2 P3 120.81(12) . . ?
N1 Cu2 P3 121.83(12) . . ?
P1 Cu1 P2 118.59(5) . . ?
P1 Cu1 I2 107.31(4) . . ?
P2 Cu1 I2 112.71(4) . . ?
P1 Cu1 I1 102.71(4) . . ?
P2 Cu1 I1 104.95(4) . . ?
I2 Cu1 I1 109.89(3) . . ?
C51 P1 C24 104.3(2) . . ?
C51 P1 C19 100.5(2) . . ?
C24 P1 C19 100.0(2) . . ?
C51 P1 Cu1 114.14(16) . . ?
C24 P1 Cu1 118.59(16) . . ?
C19 P1 Cu1 116.74(17) . . ?
C13 P2 C1 106.0(2) . . ?
C13 P2 C7 100.6(2) . . ?
C1 P2 C7 102.8(2) . . ?
C13 P2 Cu1 113.92(18) . . ?
C1 P2 Cu1 109.71(16) . . ?
C7 P2 Cu1 122.19(17) . . ?
C31 P3 C37 104.3(3) . . ?
C31 P3 C25 105.4(3) . . ?
C37 P3 C25 104.5(2) . . ?
C31 P3 Cu2 115.21(19) . . ?
C37 P3 Cu2 114.21(17) . . ?
C25 P3 Cu2 112.15(16) . . ?
C47 N1 C19 117.3(5) . . ?
C47 N1 Cu2 122.7(4) . . ?
C19 N1 Cu2 119.6(3) . . ?
C20 N2 C24 118.1(5) . . ?
C20 N2 Cu2 123.4(4) . . ?
C24 N2 Cu2 118.5(3) . . ?
C51 N3 C46 118.1(5) . . ?
C51 N3 Cu2 116.4(3) . . ?
C46 N3 Cu2 124.8(4) . . ?
N3 C51 C43 120.8(5) . . ?
N3 C51 P1 121.7(4) . . ?
C43 C51 P1 117.4(4) . . ?
C2 C1 C6 117.9(5) . . ?
C2 C1 P2 120.0(4) . . ?
C6 C1 P2 121.6(4) . . ?
C1 C2 C3 120.7(6) . . ?
C1 C2 H2A 119.7 . . ?
C3 C2 H2A 119.7 . . ?
C4 C3 C2 120.6(7) . . ?
C4 C3 H3A 119.7 . . ?
C2 C3 H3A 119.7 . . ?
C5 C4 C3 119.9(6) . . ?
C5 C4 H4A 120.1 . . ?
C3 C4 H4A 120.1 . . ?
C4 C5 C6 120.3(7) . . ?
C4 C5 H5A 119.8 . . ?
C6 C5 H5A 119.8 . . ?
C1 C6 C5 120.6(6) . . ?
C1 C6 H6A 119.7 . . ?
C5 C6 H6A 119.7 . . ?
C8 C7 C12 118.0(5) . . ?
C8 C7 P2 123.2(4) . . ?
C12 C7 P2 118.5(4) . . ?
C9 C8 C7 121.4(6) . . ?
C9 C8 H8A 119.3 . . ?
C7 C8 H8A 119.3 . . ?
C8 C9 C10 120.1(6) . . ?
C8 C9 H9A 120.0 . . ?
C10 C9 H9A 120.0 . . ?
C11 C10 C9 119.4(6) . . ?
C11 C10 H10A 120.3 . . ?
C9 C10 H10A 120.3 . . ?
C10 C11 C12 120.5(5) . . ?
C10 C11 H11A 119.8 . . ?
C12 C11 H11A 119.8 . . ?
C7 C12 C11 120.6(5) . . ?
C7 C12 H12A 119.7 . . ?
C11 C12 H12A 119.7 . . ?
C14 C13 C18 118.0(5) . . ?
C14 C13 P2 123.2(4) . . ?
C18 C13 P2 118.7(4) . . ?
C15 C14 C13 120.0(6) . . ?
C15 C14 H14A 120.0 . . ?
C13 C14 H14A 120.0 . . ?
C16 C15 C14 121.6(6) . . ?
C16 C15 H15A 119.2 . . ?
C14 C15 H15A 119.2 . . ?
C15 C16 C17 119.4(6) . . ?
C15 C16 H16A 120.3 . . ?
C17 C16 H16A 120.3 . . ?
C16 C17 C18 120.1(6) . . ?
C16 C17 H17A 120.0 . . ?
C18 C17 H17A 120.0 . . ?
C17 C18 C13 120.9(5) . . ?
C17 C18 H18A 119.6 . . ?
C13 C18 H18A 119.6 . . ?
N1 C19 C50 122.5(5) . . ?
N1 C19 P1 118.1(4) . . ?
C50 C19 P1 119.4(4) . . ?
N2 C20 C21 123.8(6) . . ?
N2 C20 H20A 118.1 . . ?
C21 C20 H20A 118.1 . . ?
C20 C21 C22 118.7(6) . . ?
C20 C21 H21A 120.7 . . ?
C22 C21 H21A 120.7 . . ?
C21 C22 C23 119.3(5) . . ?
C21 C22 H22A 120.4 . . ?
C23 C22 H22A 120.4 . . ?
C24 C23 C22 118.7(5) . . ?
C24 C23 H23A 120.6 . . ?
C22 C23 H23A 120.6 . . ?
N2 C24 C23 121.5(5) . . ?
N2 C24 P1 119.8(4) . . ?
C23 C24 P1 118.7(4) . . ?
C30 C25 C26 118.1(6) . . ?
C30 C25 P3 119.5(4) . . ?
C26 C25 P3 122.1(4) . . ?
C27 C26 C25 120.7(6) . . ?
C27 C26 H26A 119.7 . . ?
C25 C26 H26A 119.7 . . ?
C28 C27 C26 121.3(6) . . ?
C28 C27 H27A 119.3 . . ?
C26 C27 H27A 119.3 . . ?
C29 C28 C27 118.4(6) . . ?
C29 C28 H28A 120.8 . . ?
C27 C28 H28A 120.8 . . ?
C28 C29 C30 121.1(6) . . ?
C28 C29 H29A 119.4 . . ?
C30 C29 H29A 119.4 . . ?
C25 C30 C29 120.3(6) . . ?
C25 C30 H30A 119.8 . . ?
C29 C30 H30A 119.8 . . ?
C36 C31 C32 117.8(6) . . ?
C36 C31 P3 118.0(5) . . ?
C32 C31 P3 124.1(5) . . ?
C33 C32 C31 121.5(7) . . ?
C33 C32 H32A 119.3 . . ?
C31 C32 H32A 119.3 . . ?
C34 C33 C32 119.9(7) . . ?
C34 C33 H33A 120.0 . . ?
C32 C33 H33A 120.0 . . ?
C35 C34 C33 120.5(7) . . ?
C35 C34 H34A 119.7 . . ?
C33 C34 H34A 119.7 . . ?
C34 C35 C36 119.3(7) . . ?
C34 C35 H35A 120.3 . . ?
C36 C35 H35A 120.3 . . ?
C31 C36 C35 120.8(7) . . ?
C31 C36 H36A 119.6 . . ?
C35 C36 H36A 119.6 . . ?
C42 C37 C38 116.7(6) . . ?
C42 C37 P3 118.9(4) . . ?
C38 C37 P3 124.4(4) . . ?
C37 C38 C39 120.5(6) . . ?
C37 C38 H38A 119.7 . . ?
C39 C38 H38A 119.7 . . ?
C40 C39 C38 121.1(6) . . ?
C40 C39 H39A 119.4 . . ?
C38 C39 H39A 119.4 . . ?
C41 C40 C39 119.4(6) . . ?
C41 C40 H40A 120.3 . . ?
C39 C40 H40A 120.3 . . ?
C40 C41 C42 119.7(7) . . ?
C40 C41 H41A 120.1 . . ?
C42 C41 H41A 120.1 . . ?
C41 C42 C37 122.5(6) . . ?
C41 C42 H42A 118.7 . . ?
C37 C42 H42A 118.8 . . ?
C51 C43 C44 120.2(6) . . ?
C51 C43 H43A 119.9 . . ?
C44 C43 H43A 119.9 . . ?
C45 C44 C43 118.7(6) . . ?
C45 C44 H44A 120.7 . . ?
C43 C44 H44A 120.7 . . ?
C44 C45 C46 118.6(6) . . ?
C44 C45 H45A 120.7 . . ?
C46 C45 H45A 120.7 . . ?
N3 C46 C45 123.6(6) . . ?
N3 C46 H46A 118.2 . . ?
C45 C46 H46A 118.2 . . ?
N1 C47 C48 123.0(6) . . ?
N1 C47 H47A 118.5 . . ?
C48 C47 H47A 118.5 . . ?
C49 C48 C47 119.6(6) . . ?
C49 C48 H48A 120.2 . . ?
C47 C48 H48A 120.2 . . ?
C48 C49 C50 119.0(6) . . ?
C48 C49 H49A 120.5 . . ?
C50 C49 H49A 120.5 . . ?
C19 C50 C49 118.6(5) . . ?
C19 C50 H50A 120.7 . . ?
C49 C50 H50A 120.7 . . ?
N1S C2S C1S 178.4(13) . . ?
C2S C1S H1S 109.5 . . ?
C2S C1S H2S 109.5 . . ?
H1S C1S H2S 109.5 . . ?
C2S C1S H3S 109.5 . . ?
H1S C1S H3S 109.5 . . ?
H2S C1S H3S 109.5 . . ?

loop_
_geom_bond_atom_site_label_1
_geom_bond_atom_site_label_2
_geom_bond_distance
_geom_bond_site_symmetry_2
_geom_bond_publ_flag
I1 Cu1 2.6915(7) . ?
I2 Cu1 2.6633(7) . ?
Cu2 N3 2.050(4) . ?
Cu2 N2 2.056(4) . ?
Cu2 N1 2.059(4) . ?
Cu2 P3 2.1713(14) . ?
Cu1 P1 2.2777(14) . ?
Cu1 P2 2.2951(14) . ?
P1 C51 1.845(5) . ?
P1 C24 1.854(5) . ?
P1 C19 1.860(5) . ?
P2 C13 1.828(5) . ?
P2 C1 1.827(5) . ?
P2 C7 1.846(5) . ?
P3 C31 1.827(6) . ?
P3 C37 1.832(6) . ?
P3 C25 1.829(6) . ?
N1 C47 1.345(7) . ?
N1 C19 1.350(6) . ?
N2 C20 1.333(7) . ?
N2 C24 1.348(6) . ?
N3 C51 1.350(6) . ?
N3 C46 1.343(7) . ?
C51 C43 1.386(7) . ?
N1S C2S 1.107(12) . ?
C1 C2 1.382(8) . ?
C1 C6 1.389(8) . ?
C2 C3 1.387(9) . ?
C2 H2A 0.9300 . ?
C3 C4 1.363(10) . ?
C3 H3A 0.9300 . ?
C4 C5 1.359(10) . ?
C4 H4A 0.9300 . ?
C5 C6 1.392(8) . ?
C5 H5A 0.9300 . ?
C6 H6A 0.9300 . ?
C7 C8 1.379(7) . ?
C7 C12 1.383(7) . ?
C8 C9 1.377(8) . ?
C8 H8A 0.9300 . ?
C9 C10 1.373(9) . ?
C9 H9A 0.9300 . ?
C10 C11 1.367(8) . ?
C10 H10A 0.9300 . ?
C11 C12 1.386(8) . ?
C11 H11A 0.9300 . ?
C12 H12A 0.9300 . ?
C13 C14 1.398(7) . ?
C13 C18 1.386(7) . ?
C14 C15 1.382(8) . ?
C14 H14A 0.9300 . ?
C15 C16 1.356(9) . ?
C15 H15A 0.9300 . ?
C16 C17 1.377(9) . ?
C16 H16A 0.9300 . ?
C17 C18 1.390(8) . ?
C17 H17A 0.9300 . ?
C18 H18A 0.9300 . ?
C19 C50 1.377(7) . ?
C20 C21 1.362(8) . ?
C20 H20A 0.9300 . ?
C21 C22 1.360(8) . ?
C21 H21A 0.9300 . ?
C22 C23 1.396(8) . ?
C22 H22A 0.9300 . ?
C23 C24 1.382(7) . ?
C23 H23A 0.9300 . ?
C25 C30 1.375(8) . ?
C25 C26 1.378(8) . ?
C26 C27 1.375(9) . ?
C26 H26A 0.9300 . ?
C27 C28 1.373(9) . ?
C27 H27A 0.9300 . ?
C28 C29 1.351(9) . ?
C28 H28A 0.9300 . ?
C29 C30 1.399(9) . ?
C29 H29A 0.9300 . ?
C30 H30A 0.9300 . ?
C31 C36 1.370(9) . ?
C31 C32 1.383(8) . ?
C32 C33 1.373(9) . ?
C32 H32A 0.9300 . ?
C33 C34 1.358(10) . ?
C33 H33A 0.9300 . ?
C34 C35 1.361(11) . ?
C34 H34A 0.9300 . ?
C35 C36 1.404(10) . ?
C35 H35A 0.9300 . ?
C36 H36A 0.9300 . ?
C37 C42 1.374(8) . ?
C37 C38 1.381(8) . ?
C38 C39 1.386(9) . ?
C38 H38A 0.9300 . ?
C39 C40 1.356(9) . ?
C39 H39A 0.9300 . ?
C40 C41 1.353(10) . ?
C40 H40A 0.9300 . ?
C41 C42 1.379(9) . ?
C41 H41A 0.9300 . ?
C42 H42A 0.9300 . ?
C43 C44 1.384(8) . ?
C43 H43A 0.9300 . ?
C44 C45 1.370(9) . ?
C44 H44A 0.9300 . ?
C45 C46 1.374(8) . ?
C45 H45A 0.9300 . ?
C46 H46A 0.9300 . ?
C47 C48 1.362(8) . ?
C47 H47A 0.9300 . ?
C48 C49 1.364(9) . ?
C48 H48A 0.9300 . ?
C49 C50 1.384(8) . ?
C49 H49A 0.9300 . ?
C50 H50A 0.9300 . ?
C2S C1S 1.442(13) . ?
C1S H1S 0.9600 . ?
C1S H2S 0.9600 . ?
C1S H3S 0.9600 . ?

loop_
_geom_torsion_atom_site_label_1
_geom_torsion_atom_site_label_2
_geom_torsion_atom_site_label_3
_geom_torsion_atom_site_label_4
_geom_torsion
_geom_torsion_site_symmetry_1
_geom_torsion_site_symmetry_2
_geom_torsion_site_symmetry_3
_geom_torsion_site_symmetry_4
_geom_torsion_publ_flag
C46 N3 C51 C43 -1.7(8) . . . . ?
Cu2 N3 C51 C43 169.3(4) . . . . ?
C46 N3 C51 P1 178.6(4) . . . . ?
Cu2 N3 C51 P1 -10.5(5) . . . . ?
C24 P1 C51 N3 -43.0(5) . . . . ?
C19 P1 C51 N3 60.3(4) . . . . ?
Cu1 P1 C51 N3 -174.0(4) . . . . ?
C24 P1 C51 C43 137.2(4) . . . . ?
C19 P1 C51 C43 -119.4(4) . . . . ?
Cu1 P1 C51 C43 6.3(5) . . . . ?
C13 P2 C1 C2 158.1(4) . . . . ?
C7 P2 C1 C2 52.9(5) . . . . ?
Cu1 P2 C1 C2 -78.5(4) . . . . ?
C13 P2 C1 C6 -29.9(5) . . . . ?
C7 P2 C1 C6 -135.0(5) . . . . ?
Cu1 P2 C1 C6 93.5(4) . . . . ?
C6 C1 C2 C3 1.6(8) . . . . ?
P2 C1 C2 C3 173.9(5) . . . . ?
C1 C2 C3 C4 -0.4(10) . . . . ?
C2 C3 C4 C5 -0.7(11) . . . . ?
C3 C4 C5 C6 0.6(11) . . . . ?
C2 C1 C6 C5 -1.6(9) . . . . ?
P2 C1 C6 C5 -173.8(5) . . . . ?
C4 C5 C6 C1 0.6(10) . . . . ?
C13 P2 C7 C8 -82.5(5) . . . . ?
C1 P2 C7 C8 26.8(6) . . . . ?
Cu1 P2 C7 C8 150.2(5) . . . . ?
C13 P2 C7 C12 91.7(4) . . . . ?
C1 P2 C7 C12 -159.0(4) . . . . ?
Cu1 P2 C7 C12 -35.6(5) . . . . ?
C12 C7 C8 C9 0.2(10) . . . . ?
P2 C7 C8 C9 174.5(6) . . . . ?
C7 C8 C9 C10 -0.4(12) . . . . ?
C8 C9 C10 C11 0.9(11) . . . . ?
C9 C10 C11 C12 -1.2(10) . . . . ?
C8 C7 C12 C11 -0.5(8) . . . . ?
P2 C7 C12 C11 -175.0(4) . . . . ?
C10 C11 C12 C7 1.0(9) . . . . ?
C1 P2 C13 C14 -49.1(5) . . . . ?
C7 P2 C13 C14 57.7(5) . . . . ?
Cu1 P2 C13 C14 -169.8(4) . . . . ?
C1 P2 C13 C18 134.1(4) . . . . ?
C7 P2 C13 C18 -119.2(4) . . . . ?
Cu1 P2 C13 C18 13.4(5) . . . . ?
C18 C13 C14 C15 1.3(8) . . . . ?
P2 C13 C14 C15 -175.6(4) . . . . ?
C13 C14 C15 C16 -0.8(9) . . . . ?
C14 C15 C16 C17 -0.3(10) . . . . ?
C15 C16 C17 C18 0.8(10) . . . . ?
C16 C17 C18 C13 -0.3(9) . . . . ?
C14 C13 C18 C17 -0.8(8) . . . . ?
P2 C13 C18 C17 176.3(4) . . . . ?
C47 N1 C19 C50 -0.9(8) . . . . ?
Cu2 N1 C19 C50 172.3(4) . . . . ?
C47 N1 C19 P1 178.4(4) . . . . ?
Cu2 N1 C19 P1 -8.4(5) . . . . ?
C51 P1 C19 N1 -47.4(4) . . . . ?
C24 P1 C19 N1 59.3(4) . . . . ?
Cu1 P1 C19 N1 -171.4(3) . . . . ?
C51 P1 C19 C50 131.9(4) . . . . ?
C24 P1 C19 C50 -121.4(4) . . . . ?
Cu1 P1 C19 C50 7.9(5) . . . . ?
C24 N2 C20 C21 1.1(10) . . . . ?
Cu2 N2 C20 C21 -177.7(5) . . . . ?
N2 C20 C21 C22 -0.9(11) . . . . ?
C20 C21 C22 C23 -0.2(10) . . . . ?
C21 C22 C23 C24 1.1(9) . . . . ?
C20 N2 C24 C23 -0.2(8) . . . . ?
Cu2 N2 C24 C23 178.7(4) . . . . ?
C20 N2 C24 P1 177.5(4) . . . . ?
Cu2 N2 C24 P1 -3.6(6) . . . . ?
C22 C23 C24 N2 -0.9(8) . . . . ?
C22 C23 C24 P1 -178.6(4) . . . . ?
C51 P1 C24 N2 51.3(5) . . . . ?
C19 P1 C24 N2 -52.4(4) . . . . ?
Cu1 P1 C24 N2 179.6(3) . . . . ?
C51 P1 C24 C23 -131.0(4) . . . . ?
C19 P1 C24 C23 125.4(4) . . . . ?
Cu1 P1 C24 C23 -2.7(5) . . . . ?
C31 P3 C25 C30 53.6(5) . . . . ?
C37 P3 C25 C30 163.2(5) . . . . ?
Cu2 P3 C25 C30 -72.5(5) . . . . ?
C31 P3 C25 C26 -132.9(5) . . . . ?
C37 P3 C25 C26 -23.3(6) . . . . ?
Cu2 P3 C25 C26 101.0(5) . . . . ?
C30 C25 C26 C27 -0.6(10) . . . . ?
P3 C25 C26 C27 -174.2(6) . . . . ?
C25 C26 C27 C28 1.5(12) . . . . ?
C26 C27 C28 C29 0.1(12) . . . . ?
C27 C28 C29 C30 -2.5(11) . . . . ?
C26 C25 C30 C29 -1.7(9) . . . . ?
P3 C25 C30 C29 172.0(5) . . . . ?
C28 C29 C30 C25 3.4(11) . . . . ?
C37 P3 C31 C36 97.7(6) . . . . ?
C25 P3 C31 C36 -152.5(5) . . . . ?
Cu2 P3 C31 C36 -28.3(6) . . . . ?
C37 P3 C31 C32 -79.7(6) . . . . ?
C25 P3 C31 C32 30.1(6) . . . . ?
Cu2 P3 C31 C32 154.3(5) . . . . ?
C36 C31 C32 C33 -1.6(10) . . . . ?
P3 C31 C32 C33 175.8(5) . . . . ?
C31 C32 C33 C34 -1.7(11) . . . . ?
C32 C33 C34 C35 3.7(12) . . . . ?
C33 C34 C35 C36 -2.3(12) . . . . ?
C32 C31 C36 C35 3.0(11) . . . . ?
P3 C31 C36 C35 -174.6(6) . . . . ?
C34 C35 C36 C31 -1.1(12) . . . . ?
C31 P3 C37 C42 -163.6(6) . . . . ?
C25 P3 C37 C42 86.0(6) . . . . ?
Cu2 P3 C37 C42 -36.9(6) . . . . ?
C31 P3 C37 C38 16.4(6) . . . . ?
C25 P3 C37 C38 -94.0(5) . . . . ?
Cu2 P3 C37 C38 143.1(5) . . . . ?
C42 C37 C38 C39 -1.7(10) . . . . ?
P3 C37 C38 C39 178.3(5) . . . . ?
C37 C38 C39 C40 0.9(10) . . . . ?
C38 C39 C40 C41 -0.4(11) . . . . ?
C39 C40 C41 C42 0.7(13) . . . . ?
C40 C41 C42 C37 -1.7(14) . . . . ?
C38 C37 C42 C41 2.1(12) . . . . ?
P3 C37 C42 C41 -177.9(7) . . . . ?
N3 C51 C43 C44 -0.8(8) . . . . ?
P1 C51 C43 C44 179.0(5) . . . . ?
C51 C43 C44 C45 3.2(9) . . . . ?
C43 C44 C45 C46 -3.1(10) . . . . ?
C51 N3 C46 C45 1.8(8) . . . . ?
Cu2 N3 C46 C45 -168.3(5) . . . . ?
C44 C45 C46 N3 0.6(10) . . . . ?
C19 N1 C47 C48 1.4(9) . . . . ?
Cu2 N1 C47 C48 -171.5(5) . . . . ?
N1 C47 C48 C49 -0.3(10) . . . . ?
C47 C48 C49 C50 -1.3(10) . . . . ?
N1 C19 C50 C49 -0.6(8) . . . . ?
P1 C19 C50 C49 -180.0(4) . . . . ?
C48 C49 C50 C19 1.7(9) . . . . ?
